data_2209027
loop_
_publ_author_name
'Fang, Mei-Juan'
'Fang, Hua'
'Zeng, Zhi-Ping'
'Luo, Shu-Na'
'Zhao, Yu-Fen'

_publ_section_title
;
 Diphenyl (hydroxyphenylmethyl)phosphonate
;
_journal_coeditor_code WK2008
_journal_issue 5
_journal_name_full 'Acta Crystallographica Section E'
_journal_page_first o1998
_journal_page_last o1999
_journal_paper_doi 10.1107/S160053680601419X
_journal_volume 62
_journal_year 2006
_chemical_formula_iupac 'C19 H17 O4 P'
_chemical_formula_moiety 'C19 H17 O4 P'
_chemical_formula_sum 'C19 H17 O4 P'
_chemical_formula_weight 340.30
_chemical_name_systematic
;
Diphenyl (hydroxyphenylmethyl)phosphonate
;
_space_group_IT_number 14
_symmetry_cell_setting monoclinic
_symmetry_space_group_name_Hall '-P 2yn'
_symmetry_space_group_name_H-M 'P 1 21/n 1'
_atom_sites_solution_hydrogens geom
_atom_sites_solution_primary direct
_atom_sites_solution_secondary difmap
_audit_creation_method SHELXL-97
_cell_angle_alpha 90.00
_cell_angle_beta 102.075(5)
_cell_angle_gamma 90.00
_cell_formula_units_Z 4
_cell_length_a 10.349(3)
_cell_length_b 7.881(2)
_cell_length_c 20.362(6)
_cell_measurement_reflns_used 3127
_cell_measurement_temperature 273(2)
_cell_measurement_theta_max 28.19
_cell_measurement_theta_min 2.44
_cell_volume 1624.0(8)
_computing_cell_refinement SMART
_computing_data_collection 'SMART (Bruker, 2001)'
_computing_data_reduction 'SAINT (Bruker, 2001)'
_computing_molecular_graphics 'ORTEP-3 (Farrugia, 1997) and PLATON (Spek, 2003)'
_computing_publication_material SHELXL97
_computing_structure_refinement 'SHELXL97 (Sheldrick, 1997)'
_computing_structure_solution 'SHELXS97 (Sheldrick, 1997)'
_diffrn_ambient_temperature 273(2)
_diffrn_measured_fraction_theta_full 0.997
_diffrn_measured_fraction_theta_max 0.997
_diffrn_measurement_device_type 'Bruker APEX area-detector'
_diffrn_measurement_method '\f and \w'
_diffrn_radiation_monochromator graphite
_diffrn_radiation_source 'fine-focus sealed tube'
_diffrn_radiation_type MoK\a
_diffrn_radiation_wavelength 0.71073
_diffrn_reflns_av_R_equivalents 0.0434
_diffrn_reflns_av_sigmaI/netI 0.0455
_diffrn_reflns_limit_h_max 11
_diffrn_reflns_limit_h_min -12
_diffrn_reflns_limit_k_max 9
_diffrn_reflns_limit_k_min -9
_diffrn_reflns_limit_l_max 23
_diffrn_reflns_limit_l_min -24
_diffrn_reflns_number 7898
_diffrn_reflns_theta_full 25.00
_diffrn_reflns_theta_max 25.00
_diffrn_reflns_theta_min 2.05
_diffrn_standards_decay_% 0
_diffrn_standards_interval_count 0
_diffrn_standards_interval_time 0
_diffrn_standards_number 0
_exptl_absorpt_coefficient_mu 0.189
_exptl_absorpt_correction_T_max 0.9667
_exptl_absorpt_correction_T_min 0.9471
_exptl_absorpt_correction_type multi-scan
_exptl_absorpt_process_details '(SADABS; Bruker, 2001)'
_exptl_crystal_colour colorless
_exptl_crystal_density_diffrn 1.392
_exptl_crystal_density_method 'not measured'
_exptl_crystal_description block
_exptl_crystal_F_000 712
_exptl_crystal_size_max 0.29
_exptl_crystal_size_mid 0.20
_exptl_crystal_size_min 0.18
_refine_diff_density_max 0.357
_refine_diff_density_min -0.394
_refine_ls_extinction_method none
_refine_ls_goodness_of_fit_ref 1.035
_refine_ls_hydrogen_treatment constr
_refine_ls_matrix_type full
_refine_ls_number_parameters 217
_refine_ls_number_reflns 2857
_refine_ls_number_restraints 0
_refine_ls_restrained_S_all 1.035
_refine_ls_R_factor_all 0.0579
_refine_ls_R_factor_gt 0.0505
_refine_ls_shift/su_max 0.000
_refine_ls_shift/su_mean 0.000
_refine_ls_structure_factor_coef Fsqd
_refine_ls_weighting_details 'calc w=1/[\s^2^(Fo^2^)+(0.0849P)^2^+0.3832P] where P=(Fo^2^+2Fc^2^)/3'
_refine_ls_weighting_scheme calc
_refine_ls_wR_factor_gt 0.1373
_refine_ls_wR_factor_ref 0.1424
_reflns_number_gt 2472
_reflns_number_total 2857
_reflns_threshold_expression I>2\s(I)
_cod_data_source_file wk2008.cif
_cod_data_source_block I
_cod_depositor_comments
;
The following automatic conversions were performed:
'_exptl_absorpt_correction_type' value 'Multi-scan' changed to
'multi-scan' according to
'/home/saulius/struct/CIF-dictionaries/cif_core.dic' dictionary named
'cif_core.dic' version 2.4.1 from 2010-06-29.

Automatic conversion script
Id: cif_fix_enum 1527 2010-12-29 10:47:43Z saulius 

The following automatic conversions were performed:

'_exptl_absorpt_correction_type' value 'Multi-scan' changed to
'multi-scan' according to
/home/saulius/struct/CIF-dictionaries/cif_core.dic dictionary named
'cif_core.dic' version 2.4.1 from 2010-06-29.

Automatic conversion script
Id: cif_fix_values 1715 2011-07-08 13:25:40Z adriana 
;
_cod_original_sg_symbol_H-M 'P 21/n'
_cod_database_code 2209027
_cod_database_fobs_code 2209027

loop_
_symmetry_equiv_pos_as_xyz
'x, y, z'
'-x+1/2, y+1/2, -z+1/2'
'-x, -y, -z'
'x-1/2, -y-1/2, z-1/2'

loop_
_atom_site_type_symbol
_atom_site_label
_atom_site_fract_x
_atom_site_fract_y
_atom_site_fract_z
_atom_site_U_iso_or_equiv
_atom_site_adp_type
_atom_site_calc_flag
_atom_site_refinement_flags
_atom_site_occupancy
P P1 0.05915(5) 0.18038(8) 0.17188(3) 0.0325(2) Uani d . 1
O O1 0.25977(17) 0.1043(3) 0.26179(8) 0.0553(5) Uani d . 1
H H1B 0.3130 0.0318 0.2791 0.083 Uiso calc R 1
C C1 0.2131(2) 0.0652(3) 0.19367(10) 0.0382(5) Uani d . 1
H H1A 0.1952 -0.0568 0.1890 0.046 Uiso calc R 1
O O2 -0.03791(17) 0.0800(2) 0.20729(9) 0.0525(5) Uani d . 1
C C2 0.3064(2) 0.1157(3) 0.14900(10) 0.0340(5) Uani d . 1
O O3 0.00787(15) 0.1280(2) 0.09686(7) 0.0413(4) Uani d . 1
C C3 0.4049(2) 0.2322(3) 0.16908(13) 0.0477(6) Uani d . 1
H H3A 0.4169 0.2803 0.2116 0.057 Uiso calc R 1
O O4 0.06661(14) 0.3619(2) 0.18491(7) 0.0375(4) Uani d . 1
C C4 0.4865(3) 0.2785(4) 0.12638(15) 0.0565(7) Uani d . 1
H H4A 0.5536 0.3570 0.1405 0.068 Uiso calc R 1
C C5 0.4691(3) 0.2098(4) 0.06388(15) 0.0535(7) Uani d . 1
H H5A 0.5231 0.2430 0.0350 0.064 Uiso calc R 1
C C6 0.3727(2) 0.0924(3) 0.04379(12) 0.0477(6) Uani d . 1
H H6A 0.3614 0.0447 0.0012 0.057 Uiso calc R 1
C C7 0.2920(2) 0.0439(3) 0.08583(11) 0.0401(6) Uani d . 1
H H7A 0.2271 -0.0377 0.0719 0.048 Uiso calc R 1
C C8 -0.0956(2) 0.1331(3) 0.26030(11) 0.0373(5) Uani d . 1
C C9 -0.2250(2) 0.0869(3) 0.25534(12) 0.0483(6) Uani d . 1
H H9A -0.2712 0.0308 0.2175 0.058 Uiso calc R 1
C C10 -0.2844(3) 0.1253(4) 0.30755(15) 0.0618(8) Uani d . 1
H H10A -0.3719 0.0942 0.3055 0.074 Uiso calc R 1
C C11 -0.2164(3) 0.2085(4) 0.36221(15) 0.0649(8) Uani d . 1
H H11A -0.2574 0.2340 0.3975 0.078 Uiso calc R 1
C C12 -0.0882(3) 0.2550(4) 0.36574(13) 0.0589(8) Uani d . 1
H H12A -0.0423 0.3133 0.4031 0.071 Uiso calc R 1
C C13 -0.0268(2) 0.2158(3) 0.31414(12) 0.0461(6) Uani d . 1
H H13A 0.0609 0.2459 0.3164 0.055 Uiso calc R 1
C C14 -0.0621(2) 0.2312(3) 0.04572(11) 0.0360(5) Uani d . 1
C C15 -0.1767(2) 0.3093(3) 0.05175(13) 0.0478(6) Uani d . 1
H H15A -0.2095 0.2978 0.0907 0.057 Uiso calc R 1
C C16 -0.2426(2) 0.4055(4) -0.00118(14) 0.0552(7) Uani d . 1
H H16A -0.3211 0.4593 0.0019 0.066 Uiso calc R 1
C C17 -0.1937(3) 0.4226(4) -0.05831(13) 0.0550(7) Uani d . 1
H H17A -0.2389 0.4876 -0.0939 0.066 Uiso calc R 1
C C18 -0.0790(3) 0.3444(3) -0.06281(13) 0.0534(7) Uani d . 1
H H18A -0.0457 0.3564 -0.1016 0.064 Uiso calc R 1
C C19 -0.0122(2) 0.2481(3) -0.01097(12) 0.0432(6) Uani d . 1
H H19A 0.0664 0.1947 -0.0142 0.052 Uiso calc R 1

loop_
_atom_site_aniso_label
_atom_site_aniso_U_11
_atom_site_aniso_U_22
_atom_site_aniso_U_33
_atom_site_aniso_U_12
_atom_site_aniso_U_13
_atom_site_aniso_U_23
P1 0.0316(3) 0.0387(4) 0.0276(3) -0.0006(2) 0.0071(2) 0.0003(2)
O1 0.0571(11) 0.0753(14) 0.0305(9) 0.0233(9) 0.0023(8) 0.0049(8)
C1 0.0392(13) 0.0435(14) 0.0312(11) 0.0081(10) 0.0060(10) 0.0041(10)
O2 0.0594(11) 0.0515(11) 0.0561(11) -0.0151(9) 0.0334(9) -0.0121(9)
C2 0.0307(11) 0.0366(13) 0.0330(11) 0.0078(9) 0.0030(9) 0.0013(9)
O3 0.0436(9) 0.0448(10) 0.0322(9) 0.0060(7) 0.0003(7) -0.0025(7)
C3 0.0409(14) 0.0541(16) 0.0460(14) 0.0011(11) 0.0045(11) -0.0137(12)
O4 0.0372(9) 0.0386(9) 0.0360(8) -0.0006(7) 0.0061(7) 0.0004(7)
C4 0.0392(14) 0.0540(17) 0.078(2) -0.0114(12) 0.0155(14) -0.0174(15)
C5 0.0466(15) 0.0566(17) 0.0648(18) -0.0011(12) 0.0285(14) 0.0010(14)
C6 0.0443(14) 0.0603(17) 0.0412(13) 0.0038(12) 0.0155(11) -0.0044(12)
C7 0.0358(12) 0.0447(14) 0.0390(12) -0.0023(10) 0.0059(10) -0.0070(11)
C8 0.0391(12) 0.0408(13) 0.0351(12) -0.0014(10) 0.0148(10) 0.0051(10)
C9 0.0405(14) 0.0583(17) 0.0452(14) -0.0099(12) 0.0074(11) -0.0017(12)
C10 0.0423(15) 0.080(2) 0.072(2) -0.0064(14) 0.0313(14) 0.0031(16)
C11 0.074(2) 0.078(2) 0.0537(18) -0.0067(16) 0.0386(16) -0.0052(15)
C12 0.0691(19) 0.074(2) 0.0360(14) -0.0148(15) 0.0161(13) -0.0067(13)
C13 0.0386(13) 0.0585(16) 0.0419(14) -0.0081(11) 0.0101(11) 0.0020(12)
C14 0.0325(12) 0.0387(13) 0.0337(12) -0.0061(9) 0.0001(10) -0.0018(10)
C15 0.0371(13) 0.0615(17) 0.0456(14) 0.0002(11) 0.0103(11) 0.0050(12)
C16 0.0378(14) 0.0590(18) 0.0648(17) 0.0045(12) 0.0013(13) 0.0055(14)
C17 0.0568(17) 0.0534(17) 0.0472(15) -0.0075(13) -0.0067(13) 0.0112(13)
C18 0.0630(18) 0.0578(17) 0.0379(14) -0.0148(14) 0.0071(13) 0.0022(12)
C19 0.0395(13) 0.0533(16) 0.0372(13) -0.0068(11) 0.0092(11) -0.0047(11)

loop_
_atom_type_symbol
_atom_type_description
_atom_type_scat_dispersion_real
_atom_type_scat_dispersion_imag
_atom_type_scat_source
C C 0.0033 0.0016 'International Tables Vol C Tables 4.2.6.8 and 6.1.1.4'
H H 0.0000 0.0000 'International Tables Vol C Tables 4.2.6.8 and 6.1.1.4'
O O 0.0106 0.0060 'International Tables Vol C Tables 4.2.6.8 and 6.1.1.4'
P P 0.1023 0.0942 'International Tables Vol C Tables 4.2.6.8 and 6.1.1.4'

loop_
_geom_angle_atom_site_label_1
_geom_angle_atom_site_label_2
_geom_angle_atom_site_label_3
_geom_angle
_geom_angle_publ_flag
O4 P1 O3 115.60(9) no
O4 P1 O2 115.29(9) no
O3 P1 O2 101.35(9) no
O4 P1 C1 116.05(11) no
O3 P1 C1 102.06(9) no
O2 P1 C1 104.50(11) no
C1 O1 H1B 109.5 no
O1 C1 C2 113.91(19) no
O1 C1 P1 103.66(15) no
C2 C1 P1 111.20(15) no
O1 C1 H1A 109.3 no
C2 C1 H1A 109.3 no
P1 C1 H1A 109.3 no
C8 O2 P1 128.34(15) no
C3 C2 C7 118.7(2) no
C3 C2 C1 121.7(2) no
C7 C2 C1 119.5(2) no
C14 O3 P1 126.23(15) no
C2 C3 C4 120.3(2) no
C2 C3 H3A 119.9 no
C4 C3 H3A 119.9 no
C5 C4 C3 120.3(2) no
C5 C4 H4A 119.8 no
C3 C4 H4A 119.8 no
C6 C5 C4 119.8(2) no
C6 C5 H5A 120.1 no
C4 C5 H5A 120.1 no
C5 C6 C7 120.5(2) no
C5 C6 H6A 119.8 no
C7 C6 H6A 119.8 no
C6 C7 C2 120.3(2) no
C6 C7 H7A 119.8 no
C2 C7 H7A 119.8 no
C13 C8 C9 122.1(2) no
C13 C8 O2 122.3(2) no
C9 C8 O2 115.5(2) no
C10 C9 C8 118.3(2) no
C10 C9 H9A 120.8 no
C8 C9 H9A 120.8 no
C11 C10 C9 120.3(3) no
C11 C10 H10A 119.9 no
C9 C10 H10A 119.9 no
C10 C11 C12 120.4(3) no
C10 C11 H11A 119.8 no
C12 C11 H11A 119.8 no
C11 C12 C13 120.0(3) no
C11 C12 H12A 120.0 no
C13 C12 H12A 120.0 no
C8 C13 C12 118.9(2) no
C8 C13 H13A 120.6 no
C12 C13 H13A 120.6 no
C15 C14 C19 121.5(2) no
C15 C14 O3 121.3(2) no
C19 C14 O3 117.2(2) no
C14 C15 C16 118.4(2) no
C14 C15 H15A 120.8 no
C16 C15 H15A 120.8 no
C17 C16 C15 120.6(3) no
C17 C16 H16A 119.7 no
C15 C16 H16A 119.7 no
C18 C17 C16 119.8(3) no
C18 C17 H17A 120.1 no
C16 C17 H17A 120.1 no
C17 C18 C19 120.6(2) no
C17 C18 H18A 119.7 no
C19 C18 H18A 119.7 no
C18 C19 C14 119.1(2) no
C18 C19 H19A 120.4 no
C14 C19 H19A 120.4 no

loop_
_geom_bond_atom_site_label_1
_geom_bond_atom_site_label_2
_geom_bond_distance
_geom_bond_publ_flag
P1 O4 1.4541(17) no
P1 O3 1.5640(16) no
P1 O2 1.5677(16) no
P1 C1 1.806(2) no
O1 C1 1.404(3) no
O1 H1B 0.8200 no
C1 C2 1.512(3) no
C1 H1A 0.9800 no
O2 C8 1.402(3) no
C2 C3 1.369(3) no
C2 C7 1.384(3) no
O3 C14 1.398(3) no
C3 C4 1.382(4) no
C3 H3A 0.9300 no
C4 C5 1.360(4) no
C4 H4A 0.9300 no
C5 C6 1.360(4) no
C5 H5A 0.9300 no
C6 C7 1.369(3) no
C6 H6A 0.9300 no
C7 H7A 0.9300 no
C8 C13 1.344(3) no
C8 C9 1.371(3) no
C9 C10 1.369(3) no
C9 H9A 0.9300 no
C10 C11 1.355(4) no
C10 H10A 0.9300 no
C11 C12 1.364(4) no
C11 H11A 0.9300 no
C12 C13 1.372(4) no
C12 H12A 0.9300 no
C13 H13A 0.9300 no
C14 C15 1.364(3) no
C14 C19 1.366(3) no
C15 C16 1.376(4) no
C15 H15A 0.9300 no
C16 C17 1.369(4) no
C16 H16A 0.9300 no
C17 C18 1.357(4) no
C17 H17A 0.9300 no
C18 C19 1.365(4) no
C18 H18A 0.9300 no
C19 H19A 0.9300 no

loop_
_geom_hbond_atom_site_label_D
_geom_hbond_atom_site_label_H
_geom_hbond_atom_site_label_A
_geom_hbond_site_symmetry_A
_geom_hbond_distance_DH
_geom_hbond_distance_HA
_geom_hbond_distance_DA
_geom_hbond_angle_DHA
O1 H1B O4 2_545 0.82 1.87 2.691(2) 178

loop_
_geom_torsion_atom_site_label_1
_geom_torsion_atom_site_label_2
_geom_torsion_atom_site_label_3
_geom_torsion_atom_site_label_4
_geom_torsion
_geom_torsion_publ_flag
O4 P1 C1 O1 55.55(18) no
O3 P1 C1 O1 -177.85(15) no
O2 P1 C1 O1 -72.59(17) no
O4 P1 C1 C2 -67.24(18) no
O3 P1 C1 C2 59.36(18) no
O2 P1 C1 C2 164.62(15) no
O4 P1 O2 C8 -15.2(2) no
O3 P1 O2 C8 -140.8(2) no
C1 P1 O2 C8 113.4(2) no
O1 C1 C2 C3 -18.8(3) no
P1 C1 C2 C3 97.9(2) no
O1 C1 C2 C7 161.8(2) no
P1 C1 C2 C7 -81.5(2) no
O4 P1 O3 C14 -17.9(2) no
O2 P1 O3 C14 107.50(18) no
C1 P1 O3 C14 -144.80(17) no
C7 C2 C3 C4 1.0(4) no
C1 C2 C3 C4 -178.4(2) no
C2 C3 C4 C5 0.5(4) no
C3 C4 C5 C6 -1.3(4) no
C4 C5 C6 C7 0.6(4) no
C5 C6 C7 C2 1.0(4) no
C3 C2 C7 C6 -1.7(4) no
C1 C2 C7 C6 177.7(2) no
P1 O2 C8 C13 -43.4(3) no
P1 O2 C8 C9 140.1(2) no
C13 C8 C9 C10 -0.7(4) no
O2 C8 C9 C10 175.8(2) no
C8 C9 C10 C11 0.6(5) no
C9 C10 C11 C12 0.1(5) no
C10 C11 C12 C13 -0.8(5) no
C9 C8 C13 C12 0.0(4) no
O2 C8 C13 C12 -176.3(2) no
C11 C12 C13 C8 0.7(5) no
P1 O3 C14 C15 -55.5(3) no
P1 O3 C14 C19 125.6(2) no
C19 C14 C15 C16 0.6(4) no
O3 C14 C15 C16 -178.3(2) no
C14 C15 C16 C17 -0.3(4) no
C15 C16 C17 C18 -0.1(4) no
C16 C17 C18 C19 0.3(4) no
C17 C18 C19 C14 0.0(4) no
C15 C14 C19 C18 -0.5(4) no
O3 C14 C19 C18 178.4(2) no

loop_
_cod_related_entry_id
_cod_related_entry_database
_cod_related_entry_code
1 ChemSpider 244448
